data_4103991
loop_
_publ_author_name
'Zerubba U. Levi'
'T. Don Tilley'

_publ_section_title
;
 Versatile Synthesis of Pentalene Derivatives via the Pd-Catalyzed
 Homocoupling of Haloenynes
;
_journal_name_full 'Journal of the American Chemical Society'
_journal_page_first 2796
_journal_page_last 2797
_journal_paper_doi 10.1021/ja809930f
_journal_volume 131
_journal_year 2009
_chemical_formula_moiety 'C46 H24 F6'
_chemical_formula_sum 'C46 H24 F6'
_chemical_formula_weight 690.67
_chemical_name_systematic
; 
 ? 
;
_space_group_IT_number 14
_symmetry_cell_setting monoclinic
_symmetry_space_group_name_Hall '-P 2ybc'
_symmetry_space_group_name_H-M 'P 1 21/c 1'
_atom_sites_solution_hydrogens geom
_atom_sites_solution_primary direct
_atom_sites_solution_secondary difmap
_audit_creation_method SHELXL-97
_cell_angle_alpha 90.00
_cell_angle_beta 96.142(2)
_cell_angle_gamma 90.00
_cell_formula_units_Z 2
_cell_length_a 15.626(2)
_cell_length_b 5.4881(7)
_cell_length_c 19.506(3)
_cell_measurement_reflns_used 9584
_cell_measurement_temperature 149(2)
_cell_measurement_theta_max 22.7
_cell_measurement_theta_min 2.59
_cell_volume 1663.2(4)
_computing_cell_refinement 'Bruker 2004'
_computing_data_collection 'Bruker 2004'
_computing_data_reduction SAINT
_computing_molecular_graphics SHELXP
_computing_publication_material SHELX
_computing_structure_refinement 'SHELXL-97 (Sheldrick, 1997)'
_computing_structure_solution 'SHELXS-97 (Sheldrick, 1990)'
_diffrn_ambient_temperature 149(2)
_diffrn_detector_area_resol_mean 0
_diffrn_measured_fraction_theta_full 0.999
_diffrn_measured_fraction_theta_max 0.999
_diffrn_measurement_device_type 'ccd area detector'
_diffrn_measurement_method 'phi and omega scans'
_diffrn_radiation_monochromator graphite
_diffrn_radiation_source 'fine-focus sealed tube'
_diffrn_radiation_type MoK\a
_diffrn_radiation_wavelength 0.71073
_diffrn_reflns_av_R_equivalents 0.0567
_diffrn_reflns_av_sigmaI/netI 0.1209
_diffrn_reflns_limit_h_max 17
_diffrn_reflns_limit_h_min -12
_diffrn_reflns_limit_k_max 6
_diffrn_reflns_limit_k_min -5
_diffrn_reflns_limit_l_max 19
_diffrn_reflns_limit_l_min -21
_diffrn_reflns_number 6930
_diffrn_reflns_theta_full 23.25
_diffrn_reflns_theta_max 23.25
_diffrn_reflns_theta_min 2.10
_diffrn_standards_decay_% 0
_diffrn_standards_interval_count 0
_diffrn_standards_interval_time 0
_diffrn_standards_number 0
_exptl_absorpt_coefficient_mu 0.094
_exptl_absorpt_correction_T_max 1.0
_exptl_absorpt_correction_T_min 0.84
_exptl_absorpt_correction_type multi-scan
_exptl_absorpt_process_details 'SADABS, 2004'
_exptl_crystal_colour Red
_exptl_crystal_density_diffrn 1.379
_exptl_crystal_density_method 'not measured'
_exptl_crystal_description 'Thin rectangular plate'
_exptl_crystal_F_000 636
_exptl_crystal_size_max 0.25
_exptl_crystal_size_mid 0.12
_exptl_crystal_size_min 0.03
_refine_diff_density_max 0.245
_refine_diff_density_min -0.216
_refine_diff_density_rms 0.031
_refine_ls_extinction_method none
_refine_ls_goodness_of_fit_ref 0.692
_refine_ls_hydrogen_treatment constr
_refine_ls_matrix_type full
_refine_ls_number_parameters 235
_refine_ls_number_reflns 2381
_refine_ls_number_restraints 0
_refine_ls_restrained_S_all 0.692
_refine_ls_R_factor_all 0.0830
_refine_ls_R_factor_gt 0.0351
_refine_ls_shift/su_max 0.002
_refine_ls_shift/su_mean 0.000
_refine_ls_structure_factor_coef Fsqd
_refine_ls_weighting_details 'calc w=1/[\s^2^(Fo^2^)+(0.0142P)^2^+0.0000P] where P=(Fo^2^+2Fc^2^)/3'
_refine_ls_weighting_scheme calc
_refine_ls_wR_factor_gt 0.0517
_refine_ls_wR_factor_ref 0.0559
_reflns_number_gt 1206
_reflns_number_total 2381
_reflns_threshold_expression >2sigma(I)
_cod_data_source_file ja809930f_si_002.cif
_cod_data_source_block isomerm
_cod_original_sg_symbol_H-M 'P 21/c'
_cod_database_code 4103991

loop_
_symmetry_equiv_pos_as_xyz
'x, y, z'
'-x, y+1/2, -z+1/2'
'-x, -y, -z'
'x, -y-1/2, z-1/2'

loop_
_atom_site_label
_atom_site_type_symbol
_atom_site_fract_x
_atom_site_fract_y
_atom_site_fract_z
_atom_site_U_iso_or_equiv
_atom_site_adp_type
_atom_site_occupancy
_atom_site_symmetry_multiplicity
_atom_site_calc_flag
_atom_site_refinement_flags
F1 F 0.19052(10) 0.7800(3) 0.16287(8) 0.0757(5) Uani 1 1 d .
F2 F 0.24133(10) 0.4497(3) 0.12931(9) 0.0870(6) Uani 1 1 d .
C3 C 0.43042(15) 1.1790(4) -0.05614(11) 0.0274(6) Uani 1 1 d .
F3 F 0.13026(10) 0.6038(3) 0.07542(8) 0.0848(6) Uani 1 1 d .
C5 C 0.39990(14) 0.8985(4) 0.03002(11) 0.0265(6) Uani 1 1 d .
C6 C 0.35048(15) 0.7648(4) 0.07095(12) 0.0316(7) Uani 1 1 d .
H6A H 0.3765 0.6515 0.1036 0.038 Uiso 1 1 calc R
C7 C 0.36186(15) 1.0686(4) -0.01932(11) 0.0268(6) Uani 1 1 d .
C8 C 0.22429(16) 0.9718(4) 0.01827(12) 0.0340(7) Uani 1 1 d .
H8A H 0.1638 0.9962 0.0152 0.041 Uiso 1 1 calc R
C9 C 0.26160(16) 0.7993(4) 0.06333(12) 0.0295(6) Uani 1 1 d .
C10 C 0.18527(16) 1.4565(5) -0.09240(12) 0.0345(7) Uani 1 1 d .
C11 C 0.22906(15) 1.3027(4) -0.06380(12) 0.0331(7) Uani 1 1 d .
C12 C 0.27368(16) 1.1133(4) -0.02351(12) 0.0303(7) Uani 1 1 d .
C13 C 0.13135(15) 1.6436(4) -0.12522(12) 0.0312(7) Uani 1 1 d .
C14 C 0.36047(14) 1.2884(4) -0.17331(12) 0.0325(7) Uani 1 1 d .
H14A H 0.3257 1.1467 -0.1726 0.039 Uiso 1 1 calc R
C15 C 0.50656(15) 1.0883(4) -0.02632(11) 0.0274(6) Uani 1 1 d .
C16 C 0.16105(16) 1.8018(4) -0.17280(12) 0.0382(7) Uani 1 1 d .
H16A H 0.2179 1.7843 -0.1852 0.046 Uiso 1 1 calc R
C17 C 0.20731(17) 0.6596(5) 0.10654(14) 0.0415(7) Uani 1 1 d .
C18 C 0.41817(14) 1.3454(4) -0.11592(12) 0.0264(6) Uani 1 1 d .
C19 C 0.35340(16) 1.4356(5) -0.23104(13) 0.0421(8) Uani 1 1 d .
H19A H 0.3145 1.3941 -0.2701 0.051 Uiso 1 1 calc R
C20 C 0.46766(14) 1.5544(4) -0.11813(12) 0.0317(7) Uani 1 1 d .
H20A H 0.5074 1.5959 -0.0796 0.038 Uiso 1 1 calc R
C21 C 0.40307(17) 1.6434(5) -0.23178(14) 0.0456(8) Uani 1 1 d .
H21A H 0.3978 1.7456 -0.2713 0.055 Uiso 1 1 calc R
C22 C -0.00486(16) 1.8525(5) -0.13824(14) 0.0512(8) Uani 1 1 d .
H22A H -0.0620 1.8700 -0.1264 0.061 Uiso 1 1 calc R
C23 C 0.04725(16) 1.6698(4) -0.10845(13) 0.0438(8) Uani 1 1 d .
H23A H 0.0258 1.5615 -0.0764 0.053 Uiso 1 1 calc R
C24 C 0.02574(18) 2.0098(5) -0.18510(14) 0.0466(8) Uani 1 1 d .
H24A H -0.0102 2.1355 -0.2055 0.056 Uiso 1 1 calc R
C25 C 0.10868(17) 1.9841(4) -0.20226(13) 0.0446(8) Uani 1 1 d .
H25A H 0.1298 2.0926 -0.2345 0.054 Uiso 1 1 calc R
C26 C 0.46008(16) 1.7035(4) -0.17569(13) 0.0408(7) Uani 1 1 d .
H26A H 0.4941 1.8468 -0.1764 0.049 Uiso 1 1 calc R

loop_
_atom_site_aniso_label
_atom_site_aniso_U_11
_atom_site_aniso_U_22
_atom_site_aniso_U_33
_atom_site_aniso_U_23
_atom_site_aniso_U_13
_atom_site_aniso_U_12
F1 0.1005(14) 0.0819(12) 0.0526(12) -0.0095(10) 0.0456(10) -0.0244(11)
F2 0.0698(13) 0.0610(11) 0.1399(17) 0.0520(12) 0.0564(11) 0.0168(11)
C3 0.0308(16) 0.0265(15) 0.0245(16) -0.0001(13) 0.0015(12) -0.0024(14)
F3 0.0531(11) 0.1324(15) 0.0670(13) 0.0204(11) -0.0020(9) -0.0476(12)
C5 0.0261(16) 0.0282(16) 0.0254(16) -0.0031(13) 0.0031(12) -0.0006(13)
C6 0.0318(17) 0.0339(17) 0.0290(16) -0.0001(13) 0.0030(13) 0.0017(14)
C7 0.0257(17) 0.0299(16) 0.0244(16) -0.0031(13) 0.0008(12) 0.0005(14)
C8 0.0309(16) 0.0391(17) 0.0325(17) -0.0069(14) 0.0055(13) -0.0003(15)
C9 0.0307(17) 0.0318(16) 0.0272(16) 0.0007(13) 0.0082(12) -0.0036(14)
C10 0.0315(18) 0.0392(17) 0.0325(17) -0.0049(14) 0.0015(13) -0.0011(15)
C11 0.0290(17) 0.0368(17) 0.0337(17) -0.0047(14) 0.0034(13) -0.0014(15)
C12 0.0347(17) 0.0310(16) 0.0251(16) -0.0021(13) 0.0026(13) 0.0008(15)
C13 0.0288(17) 0.0314(16) 0.0323(17) -0.0018(13) -0.0025(13) 0.0034(14)
C14 0.0291(16) 0.0351(16) 0.0333(17) 0.0024(14) 0.0034(13) 0.0031(14)
C15 0.0298(16) 0.0296(17) 0.0226(16) -0.0016(11) 0.0017(13) -0.0027(14)
C16 0.0336(17) 0.0420(18) 0.0386(18) -0.0033(15) 0.0019(14) -0.0003(16)
C17 0.0360(19) 0.051(2) 0.038(2) 0.0060(16) 0.0072(15) 0.0051(17)
C18 0.0261(16) 0.0239(16) 0.0293(16) -0.0004(13) 0.0041(13) 0.0063(13)
C19 0.049(2) 0.0499(19) 0.0261(17) -0.0013(15) -0.0008(14) 0.0151(17)
C20 0.0338(17) 0.0304(16) 0.0313(17) 0.0009(14) 0.0056(13) 0.0078(15)
C21 0.060(2) 0.0462(19) 0.0326(18) 0.0118(15) 0.0124(16) 0.0198(17)
C22 0.0367(18) 0.054(2) 0.064(2) 0.0065(17) 0.0079(16) 0.0108(17)
C23 0.0338(18) 0.0453(19) 0.053(2) 0.0120(15) 0.0061(15) 0.0085(16)
C24 0.047(2) 0.0389(19) 0.051(2) 0.0005(16) -0.0082(16) 0.0108(17)
C25 0.053(2) 0.0360(19) 0.043(2) 0.0065(14) -0.0011(16) 0.0003(17)
C26 0.0473(18) 0.0343(17) 0.0430(19) 0.0051(15) 0.0146(15) 0.0057(15)

loop_
_atom_type_symbol
_atom_type_description
_atom_type_scat_dispersion_real
_atom_type_scat_dispersion_imag
_atom_type_scat_source
C C 0.0033 0.0016 'International Tables Vol C Tables 4.2.6.8 and 6.1.1.4'
H H 0.0000 0.0000 'International Tables Vol C Tables 4.2.6.8 and 6.1.1.4'
F F 0.0171 0.0103 'International Tables Vol C Tables 4.2.6.8 and 6.1.1.4'

loop_
_geom_angle_atom_site_label_1
_geom_angle_atom_site_label_2
_geom_angle_atom_site_label_3
_geom_angle
_geom_angle_site_symmetry_1
_geom_angle_site_symmetry_3
C15 C3 C18 126.6(2) . .
C15 C3 C7 106.71(19) . .
C18 C3 C7 126.6(2) . .
C6 C5 C7 121.4(2) . .
C6 C5 C15 132.4(2) . 3_675
C7 C5 C15 106.2(2) . 3_675
C5 C6 C9 118.6(2) . .
C5 C6 H6A 120.7 . .
C9 C6 H6A 120.7 . .
C12 C7 C5 119.6(2) . .
C12 C7 C3 131.4(2) . .
C5 C7 C3 108.9(2) . .
C9 C8 C12 121.7(2) . .
C9 C8 H8A 119.2 . .
C12 C8 H8A 119.2 . .
C8 C9 C6 120.7(2) . .
C8 C9 C17 119.5(2) . .
C6 C9 C17 119.8(2) . .
C11 C10 C13 178.4(3) . .
C10 C11 C12 172.8(3) . .
C7 C12 C8 117.8(2) . .
C7 C12 C11 125.3(2) . .
C8 C12 C11 116.7(2) . .
C16 C13 C23 118.9(2) . .
C16 C13 C10 121.6(2) . .
C23 C13 C10 119.5(2) . .
C19 C14 C18 120.8(2) . .
C19 C14 H14A 119.6 . .
C18 C14 H14A 119.6 . .
C3 C15 C15 111.4(3) . 3_675
C3 C15 C5 142.0(2) . 3_675
C15 C15 C5 106.6(2) 3_675 3_675
C25 C16 C13 120.5(2) . .
C25 C16 H16A 119.8 . .
C13 C16 H16A 119.8 . .
F3 C17 F2 105.4(2) . .
F3 C17 F1 104.1(2) . .
F2 C17 F1 105.2(2) . .
F3 C17 C9 114.1(2) . .
F2 C17 C9 114.2(2) . .
F1 C17 C9 112.9(2) . .
C20 C18 C14 118.4(2) . .
C20 C18 C3 120.7(2) . .
C14 C18 C3 120.8(2) . .
C21 C19 C14 119.7(2) . .
C21 C19 H19A 120.1 . .
C14 C19 H19A 120.1 . .
C26 C20 C18 121.0(2) . .
C26 C20 H20A 119.5 . .
C18 C20 H20A 119.5 . .
C26 C21 C19 120.5(2) . .
C26 C21 H21A 119.8 . .
C19 C21 H21A 119.8 . .
C24 C22 C23 120.2(3) . .
C24 C22 H22A 119.9 . .
C23 C22 H22A 119.9 . .
C22 C23 C13 120.3(3) . .
C22 C23 H23A 119.9 . .
C13 C23 H23A 119.9 . .
C22 C24 C25 119.9(3) . .
C22 C24 H24A 120.1 . .
C25 C24 H24A 120.1 . .
C16 C25 C24 120.2(3) . .
C16 C25 H25A 119.9 . .
C24 C25 H25A 119.9 . .
C21 C26 C20 119.7(2) . .
C21 C26 H26A 120.2 . .
C20 C26 H26A 120.2 . .

loop_
_geom_bond_atom_site_label_1
_geom_bond_atom_site_label_2
_geom_bond_distance
_geom_bond_site_symmetry_2
F1 C17 1.332(3) .
F2 C17 1.325(3) .
C3 C15 1.361(3) .
C3 C18 1.477(3) .
C3 C7 1.482(3) .
F3 C17 1.325(3) .
C5 C6 1.380(3) .
C5 C7 1.424(3) .
C5 C15 1.473(3) 3_675
C6 C9 1.394(3) .
C6 H6A 0.9500 .
C7 C12 1.393(3) .
C8 C9 1.378(3) .
C8 C12 1.413(3) .
C8 H8A 0.9500 .
C9 C17 1.473(3) .
C10 C11 1.187(3) .
C10 C13 1.435(3) .
C11 C12 1.437(3) .
C13 C16 1.386(3) .
C13 C23 1.395(3) .
C14 C19 1.380(3) .
C14 C18 1.396(3) .
C14 H14A 0.9500 .
C15 C15 1.443(4) 3_675
C15 C5 1.473(3) 3_675
C16 C25 1.379(3) .
C16 H16A 0.9500 .
C18 C20 1.387(3) .
C19 C21 1.380(3) .
C19 H19A 0.9500 .
C20 C26 1.384(3) .
C20 H20A 0.9500 .
C21 C26 1.375(3) .
C21 H21A 0.9500 .
C22 C24 1.379(3) .
C22 C23 1.380(3) .
C22 H22A 0.9500 .
C23 H23A 0.9500 .
C24 C25 1.380(3) .
C24 H24A 0.9500 .
C25 H25A 0.9500 .
C26 H26A 0.9500 .

loop_
_geom_torsion_atom_site_label_1
_geom_torsion_atom_site_label_2
_geom_torsion_atom_site_label_3
_geom_torsion_atom_site_label_4
_geom_torsion
_geom_torsion_site_symmetry_1
_geom_torsion_site_symmetry_4
C7 C5 C6 C9 -0.2(3) . .
C15 C5 C6 C9 178.0(2) 3_675 .
C6 C5 C7 C12 4.2(3) . .
C15 C5 C7 C12 -174.3(2) 3_675 .
C6 C5 C7 C3 -178.7(2) . .
C15 C5 C7 C3 2.7(2) 3_675 .
C15 C3 C7 C12 172.9(2) . .
C18 C3 C7 C12 -10.0(4) . .
C15 C3 C7 C5 -3.7(3) . .
C18 C3 C7 C5 173.5(2) . .
C12 C8 C9 C6 2.3(4) . .
C12 C8 C9 C17 179.0(2) . .
C5 C6 C9 C8 -3.1(3) . .
C5 C6 C9 C17 -179.8(2) . .
C13 C10 C11 C12 28(11) . .
C5 C7 C12 C8 -4.9(3) . .
C3 C7 C12 C8 178.8(2) . .
C5 C7 C12 C11 171.0(2) . .
C3 C7 C12 C11 -5.3(4) . .
C9 C8 C12 C7 1.8(3) . .
C9 C8 C12 C11 -174.5(2) . .
C10 C11 C12 C7 -158.8(19) . .
C10 C11 C12 C8 17(2) . .
C11 C10 C13 C16 141(10) . .
C11 C10 C13 C23 -39(10) . .
C18 C3 C15 C15 -174.0(2) . 3_675
C7 C3 C15 C15 3.2(3) . 3_675
C18 C3 C15 C5 3.6(5) . 3_675
C7 C3 C15 C5 -179.2(3) . 3_675
C23 C13 C16 C25 1.0(4) . .
C10 C13 C16 C25 -178.3(2) . .
C8 C9 C17 F3 36.8(4) . .
C6 C9 C17 F3 -146.5(2) . .
C8 C9 C17 F2 158.0(2) . .
C6 C9 C17 F2 -25.2(4) . .
C8 C9 C17 F1 -81.8(3) . .
C6 C9 C17 F1 94.9(3) . .
C19 C14 C18 C20 0.5(3) . .
C19 C14 C18 C3 -175.5(2) . .
C15 C3 C18 C20 -48.9(3) . .
C7 C3 C18 C20 134.5(2) . .
C15 C3 C18 C14 127.0(3) . .
C7 C3 C18 C14 -49.6(3) . .
C18 C14 C19 C21 -0.9(3) . .
C14 C18 C20 C26 0.1(3) . .
C3 C18 C20 C26 176.2(2) . .
C14 C19 C21 C26 0.6(4) . .
C24 C22 C23 C13 0.3(4) . .
C16 C13 C23 C22 -0.8(4) . .
C10 C13 C23 C22 178.4(2) . .
C23 C22 C24 C25 0.0(4) . .
C13 C16 C25 C24 -0.6(4) . .
C22 C24 C25 C16 0.1(4) . .
C19 C21 C26 C20 0.0(4) . .
C18 C20 C26 C21 -0.4(3) . .
